data_7009248
loop_
_publ_author_name
'De-qiang Ma'
'Shiro Hikichi'
'Munetaka Akita'
'Yoshihiko Moro-oka'

_publ_section_title
;
 An entry to half-sandwich complexes of first row transition metals
 (Ni, Co, Mn) containing the Kl\"aui tripodal ligand, LOMe: synthesis
 and crystal structures of oligomeric, [LOMeM(\m-X)(L)]n
 (n&#x00A0;=&#x00A0;2, 4), and monomeric complexes, LOMeM(L2)(X)
;
_journal_issue 7
_journal_name_full 'J. Chem. Soc., Dalton Trans.'
_journal_page_first 1123
_journal_page_last 1134
_journal_paper_doi 10.1039/a909580b
_journal_year 2000
_chemical_formula_sum 'C39 H66 Cl2 Co4 O20 P6'
_chemical_formula_weight 1347.36
_chemical_name_common 'compound 5b(Co)'
_chemical_name_systematic
; 
 ? 
;
_space_group_IT_number 14
_symmetry_space_group_name_Hall '-P 2yab'
_symmetry_space_group_name_H-M 'P 1 21/a 1'
_atom_sites_solution_hydrogens geom
_atom_sites_solution_primary direct
_atom_sites_solution_secondary difmap
_audit_creation_method SHELXL-97
_cell_angle_alpha 90.00
_cell_angle_beta 113.004(16)
_cell_angle_gamma 90.00
_cell_formula_units_Z 4
_cell_length_a 19.005(7)
_cell_length_b 14.9328(16)
_cell_length_c 21.355(3)
_cell_measurement_temperature 213(2)
_cell_volume 5579(2)
_computing_structure_refinement 'SHELXL-97 (Sheldrick, 1997)'
_computing_structure_solution 'SHELXS-97 (Sheldrick, 1990)'
_diffrn_ambient_temperature 213(2)
_diffrn_measured_fraction_theta_full 0.826
_diffrn_measured_fraction_theta_max 0.826
_diffrn_radiation_monochromator graphite
_diffrn_radiation_source 'fine-focus sealed tube'
_diffrn_radiation_type MoK\a
_diffrn_radiation_wavelength 0.71070
_diffrn_reflns_av_R_equivalents 0.0000
_diffrn_reflns_av_sigmaI/netI 0.0219
_diffrn_reflns_limit_h_max 23
_diffrn_reflns_limit_h_min 0
_diffrn_reflns_limit_k_max 18
_diffrn_reflns_limit_k_min 0
_diffrn_reflns_limit_l_max 22
_diffrn_reflns_limit_l_min -27
_diffrn_reflns_number 10632
_diffrn_reflns_theta_full 27.53
_diffrn_reflns_theta_max 27.53
_diffrn_reflns_theta_min 1.04
_exptl_absorpt_coefficient_mu 1.505
_exptl_crystal_density_diffrn 1.604
_exptl_crystal_density_method 'not measured'
_exptl_crystal_F_000 2768
_refine_diff_density_max 0.696
_refine_diff_density_min -1.679
_refine_diff_density_rms 0.180
_refine_ls_extinction_method none
_refine_ls_goodness_of_fit_ref 1.816
_refine_ls_hydrogen_treatment mixed
_refine_ls_matrix_type full
_refine_ls_number_parameters 796
_refine_ls_number_reflns 10632
_refine_ls_number_restraints 0
_refine_ls_restrained_S_all 1.816
_refine_ls_R_factor_all 0.0780
_refine_ls_R_factor_gt 0.0760
_refine_ls_shift/su_max 1.663
_refine_ls_shift/su_mean 0.109
_refine_ls_structure_factor_coef Fsqd
_refine_ls_weighting_details 'calc w=1/[\s^2^(Fo^2^)+(0.1000P)^2^+0.0000P] where P=(Fo^2^+2Fc^2^)/3'
_refine_ls_weighting_scheme calc
_refine_ls_wR_factor_gt 0.2061
_refine_ls_wR_factor_ref 0.2080
_reflns_number_gt 10114
_reflns_number_total 10632
_reflns_threshold_expression >2sigma(I)
_cod_data_source_file a909580b.txt
_cod_data_source_block 5bCo
_cod_database_code 7009248

loop_
_symmetry_equiv_pos_as_xyz
'x, y, z'
'-x+1/2, y+1/2, -z'
'-x, -y, -z'
'x-1/2, -y-1/2, z'

loop_
_atom_site_label
_atom_site_type_symbol
_atom_site_fract_x
_atom_site_fract_y
_atom_site_fract_z
_atom_site_U_iso_or_equiv
_atom_site_adp_type
_atom_site_occupancy
_atom_site_symmetry_multiplicity
_atom_site_calc_flag
_atom_site_refinement_flags
_atom_site_disorder_assembly
_atom_site_disorder_group
Co1 Co 0.21988(3) 1.06734(4) 0.13181(3) 0.03775(16) Uani 1 1 d . . .
Co2 Co 0.28477(3) 0.41051(3) 0.36548(3) 0.03369(15) Uani 1 1 d . . .
Co3 Co 0.24897(3) 0.83062(3) 0.21317(2) 0.03358(15) Uani 1 1 d . . .
Co4 Co 0.25776(3) 0.64706(3) 0.28489(2) 0.03342(15) Uani 1 1 d . . .
Cl1 Cl 0.51476(11) 0.28383(12) 0.22643(10) 0.0873(5) Uani 1 1 d . . .
Cl2 Cl 0.54158(9) 0.24598(11) 0.36693(8) 0.0787(4) Uani 1 1 d . . .
P1 P 0.32254(5) 1.02355(6) 0.21492(5) 0.0345(2) Uani 1 1 d . . .
P2 P 0.21277(6) 0.94359(7) 0.07618(5) 0.0411(2) Uani 1 1 d . . .
P3 P 0.14920(6) 1.00982(8) 0.17991(6) 0.0432(3) Uani 1 1 d . . .
P4 P 0.18107(5) 0.45608(6) 0.28395(5) 0.0342(2) Uani 1 1 d . . .
P5 P 0.29767(6) 0.53450(7) 0.42199(5) 0.0370(2) Uani 1 1 d . . .
P6 P 0.35378(6) 0.46472(7) 0.31449(5) 0.0370(2) Uani 1 1 d . . .
O1 O 0.20214(17) 0.70930(18) 0.19605(13) 0.0407(6) Uani 1 1 d . . .
O2 O 0.30470(17) 0.76904(18) 0.30265(14) 0.0431(7) Uani 1 1 d . . .
O11 O 0.33013(16) 0.92862(18) 0.23841(14) 0.0423(6) Uani 1 1 d . . .
O12 O 0.33396(17) 1.08919(19) 0.27739(14) 0.0439(6) Uani 1 1 d . . .
O13 O 0.39892(17) 1.0483(2) 0.20345(16) 0.0446(6) Uani 1 1 d . . .
O21 O 0.22929(19) 0.85611(19) 0.11297(14) 0.0463(7) Uani 1 1 d . . .
O22 O 0.2688(2) 0.9558(2) 0.03696(16) 0.0529(8) Uani 1 1 d . . .
O23 O 0.1330(2) 0.9358(2) 0.01272(17) 0.0647(10) Uani 1 1 d . . .
O31 O 0.16625(17) 0.9183(2) 0.21131(15) 0.0455(7) Uani 1 1 d . . .
O32 O 0.06329(19) 1.0118(3) 0.12379(19) 0.0673(10) Uani 1 1 d . . .
O33 O 0.1417(2) 1.0774(2) 0.2351(2) 0.0681(10) Uani 1 1 d . . .
O41 O 0.17559(15) 0.54963(18) 0.25851(14) 0.0407(6) Uani 1 1 d . . .
O42 O 0.16560(17) 0.3871(2) 0.22256(15) 0.0456(7) Uani 1 1 d . . .
O43 O 0.10596(16) 0.4376(2) 0.29880(16) 0.0444(6) Uani 1 1 d . . .
O51 O 0.27649(17) 0.62116(19) 0.38454(14) 0.0425(6) Uani 1 1 d . . .
O52 O 0.2497(2) 0.5226(2) 0.46850(15) 0.0486(7) Uani 1 1 d . . .
O53 O 0.38166(18) 0.5432(2) 0.47951(15) 0.0513(8) Uani 1 1 d . . .
O61 O 0.33851(17) 0.55712(19) 0.28455(15) 0.0436(6) Uani 1 1 d . . .
O62 O 0.44052(17) 0.4584(2) 0.36762(16) 0.0497(7) Uani 1 1 d . . .
O63 O 0.3562(2) 0.3975(2) 0.25666(17) 0.0527(8) Uani 1 1 d . . .
C12 C 0.3846(2) 1.0632(3) 0.3451(2) 0.0447(9) Uani 1 1 d . . .
H1 H 0.3786 1.0004 0.3514 0.045 Uiso 1 1 calc R . .
H2 H 0.3724 1.0968 0.3779 0.045 Uiso 1 1 calc R . .
H3 H 0.4365 1.0751 0.3511 0.045 Uiso 1 1 calc R . .
C13 C 0.4292(3) 0.9865(4) 0.1685(3) 0.0607(13) Uani 1 1 d . . .
H4 H 0.4173 0.9263 0.1767 0.061 Uiso 1 1 calc R . .
H5 H 0.4837 0.9935 0.1849 0.061 Uiso 1 1 calc R . .
H6 H 0.4069 0.9986 0.1205 0.061 Uiso 1 1 calc R . .
C22 C 0.2795(4) 0.8795(4) 0.0001(3) 0.0751(17) Uani 1 1 d . . .
H7 H 0.2318 0.8643 -0.0359 0.075 Uiso 1 1 calc R . .
H8 H 0.2975 0.8295 0.0306 0.075 Uiso 1 1 calc R . .
H9 H 0.3164 0.8939 -0.0187 0.075 Uiso 1 1 calc R . .
C23 C 0.0785(4) 0.8669(5) 0.0072(4) 0.099(3) Uani 1 1 d . . .
H10 H 0.0913 0.8389 0.0508 0.099 Uiso 1 1 calc R . .
H11 H 0.0794 0.8229 -0.0253 0.099 Uiso 1 1 calc R . .
H12 H 0.0284 0.8926 -0.0075 0.099 Uiso 1 1 calc R . .
C32 C 0.0026(3) 0.9764(5) 0.1409(3) 0.0803(19) Uani 1 1 d . . .
H13 H -0.0032 1.0128 0.1756 0.080 Uiso 1 1 calc R . .
H14 H 0.0149 0.9161 0.1573 0.080 Uiso 1 1 calc R . .
H15 H -0.0442 0.9765 0.1012 0.080 Uiso 1 1 calc R . .
C33 C 0.1714(3) 1.0584(4) 0.3053(3) 0.0613(12) Uani 1 1 d . . .
H16 H 0.1499 1.0033 0.3129 0.061 Uiso 1 1 calc R . .
H17 H 0.1585 1.1061 0.3290 0.061 Uiso 1 1 calc R . .
H18 H 0.2260 1.0528 0.3217 0.061 Uiso 1 1 calc R . .
C42 C 0.1079(3) 0.4081(3) 0.1572(2) 0.0550(11) Uani 1 1 d . . .
H19 H 0.1106 0.4706 0.1478 0.055 Uiso 1 1 calc R . .
H20 H 0.0585 0.3947 0.1570 0.055 Uiso 1 1 calc R . .
H21 H 0.1161 0.3730 0.1229 0.055 Uiso 1 1 calc R . .
C43 C 0.0834(3) 0.5022(4) 0.3375(3) 0.0580(12) Uani 1 1 d . . .
H22 H 0.1086 0.4890 0.3851 0.058 Uiso 1 1 calc R . .
H23 H 0.0291 0.4996 0.3244 0.058 Uiso 1 1 calc R . .
H24 H 0.0977 0.5611 0.3287 0.058 Uiso 1 1 calc R . .
C52 C 0.2435(4) 0.5990(4) 0.5076(3) 0.0719(16) Uani 1 1 d . . .
H25 H 0.2935 0.6155 0.5396 0.072 Uiso 1 1 calc R . .
H26 H 0.2117 0.5839 0.5316 0.072 Uiso 1 1 calc R . .
H27 H 0.2214 0.6483 0.4775 0.072 Uiso 1 1 calc R . .
C53 C 0.4349(3) 0.6109(4) 0.4767(3) 0.0631(13) Uani 1 1 d . . .
H28 H 0.4855 0.5959 0.5082 0.063 Uiso 1 1 calc R . .
H29 H 0.4205 0.6680 0.4885 0.063 Uiso 1 1 calc R . .
H30 H 0.4341 0.6135 0.4315 0.063 Uiso 1 1 calc R . .
C62 C 0.5002(3) 0.4933(4) 0.3489(3) 0.0584(12) Uani 1 1 d . . .
H31 H 0.5488 0.4843 0.3856 0.058 Uiso 1 1 calc R . .
H32 H 0.4921 0.5562 0.3394 0.058 Uiso 1 1 calc R . .
H33 H 0.4994 0.4628 0.3091 0.058 Uiso 1 1 calc R . .
C63 C 0.3252(3) 0.4212(4) 0.1870(3) 0.0616(13) Uani 1 1 d . . .
H34 H 0.3495 0.4747 0.1806 0.062 Uiso 1 1 calc R . .
H35 H 0.2713 0.4315 0.1725 0.062 Uiso 1 1 calc R . .
H36 H 0.3338 0.3735 0.1607 0.062 Uiso 1 1 calc R . .
C71 C 0.1424(3) 1.1687(4) 0.0853(5) 0.100(3) Uani 1 1 d . . .
C72 C 0.1807(6) 1.1419(4) 0.0431(3) 0.098(3) Uani 1 1 d . . .
C73 C 0.2570(4) 1.1583(3) 0.0775(3) 0.0722(17) Uani 1 1 d . . .
C74 C 0.2677(3) 1.1942(3) 0.1385(3) 0.0696(16) Uani 1 1 d . . .
C75 C 0.1987(5) 1.2006(4) 0.1453(3) 0.0797(19) Uani 1 1 d . . .
C81 C 0.3284(3) 0.3370(3) 0.4554(2) 0.0550(12) Uani 1 1 d . . .
C82 C 0.2489(3) 0.3245(3) 0.4242(3) 0.0524(11) Uani 1 1 d . . .
C83 C 0.2324(2) 0.2861(3) 0.3602(2) 0.0457(9) Uani 1 1 d . . .
C84 C 0.3017(3) 0.2755(3) 0.3509(2) 0.0492(10) Uani 1 1 d . . .
C85 C 0.3612(3) 0.3058(3) 0.4101(3) 0.0553(12) Uani 1 1 d . . .
C91 C 0.1573(8) 0.6721(10) 0.1377(8) 0.042(3) Uani 0.60 1 d P . .
C92 C 0.0786(7) 0.6727(7) 0.1239(6) 0.052(2) Uani 0.60 1 d P . .
C93 C 0.0273(9) 0.6368(9) 0.0637(9) 0.074(4) Uani 0.60 1 d P . .
C94 C 0.0490(10) 0.6077(17) 0.0231(9) 0.085(6) Uani 0.60 1 d P . .
C95 C 0.1316(9) 0.5952(7) 0.0322(5) 0.075(3) Uani 0.60 1 d P . .
C96 C 0.1844(7) 0.6328(9) 0.0917(6) 0.049(3) Uani 0.60 1 d P . .
C97 C 0.0533(8) 0.7154(9) 0.1774(9) 0.060(4) Uani 0.60 1 d P . .
C98 C 0.2674(7) 0.6343(8) 0.1072(6) 0.060(3) Uani 0.60 1 d P . .
C101 C 0.3470(13) 0.8082(16) 0.3601(14) 0.044(4) Uani 0.60 1 d P . .
C102 C 0.4264(10) 0.8109(10) 0.3758(8) 0.050(3) Uani 0.60 1 d P . .
C103 C 0.4734(9) 0.8543(15) 0.4362(8) 0.075(5) Uani 0.60 1 d P . .
C104 C 0.4520(17) 0.8908(19) 0.4819(13) 0.087(11) Uani 0.60 1 d P . .
C105 C 0.3687(8) 0.8879(9) 0.4664(7) 0.063(3) Uani 0.60 1 d P . .
C106 C 0.3193(11) 0.8467(13) 0.4036(9) 0.051(4) Uani 0.60 1 d P . .
C107 C 0.4592(13) 0.7718(15) 0.3283(11) 0.063(5) Uani 0.60 1 d P . .
C108 C 0.2371(8) 0.8444(8) 0.3907(8) 0.056(3) Uani 0.60 1 d P . .
C111 C 0.1325(11) 0.6867(14) 0.1435(9) 0.043(4) Uani 0.40 1 d P . .
C112 C 0.0606(12) 0.7046(15) 0.1476(9) 0.056(5) Uani 0.40 1 d P . .
C113 C -0.0050(11) 0.6800(17) 0.0907(11) 0.102(8) Uani 0.40 1 d P . .
C114 C -0.003(2) 0.641(2) 0.0354(16) 0.142(17) Uani 0.40 1 d P . .
C115 C 0.0781(18) 0.603(3) 0.0212(18) 0.098(11) Uani 0.40 1 d P . .
C116 C 0.1402(13) 0.6474(11) 0.0863(7) 0.073(6) Uani 0.40 1 d P . .
C117 C 0.0565(13) 0.7410(14) 0.2103(12) 0.069(5) Uani 0.40 1 d P . .
C118 C 0.2183(18) 0.6327(15) 0.0874(12) 0.076(7) Uani 0.40 1 d P . .
C121 C 0.368(2) 0.799(3) 0.358(2) 0.066(10) Uani 0.40 1 d P . .
C122 C 0.4431(10) 0.7862(19) 0.3519(16) 0.089(14) Uani 0.40 1 d P . .
C123 C 0.5064(17) 0.823(2) 0.417(2) 0.18(2) Uani 0.40 1 d P . .
C124 C 0.489(6) 0.858(2) 0.460(2) 0.26(6) Uani 0.40 1 d P . .
C125 C 0.417(4) 0.880(3) 0.469(2) 0.104(15) Uani 0.40 1 d P . .
C126 C 0.347(3) 0.835(2) 0.415(2) 0.16(2) Uani 0.40 1 d P . .
C127 C 0.4550(18) 0.7502(18) 0.2967(17) 0.091(8) Uani 0.40 1 d P . .
C128 C 0.267(3) 0.836(2) 0.4029(16) 0.20(3) Uani 0.40 1 d P . .
C130 C 0.4816(3) 0.2313(4) 0.2819(3) 0.0642(13) Uani 1 1 d . . .
H37 H 0.0882 1.1680 0.0733 0.119 Uiso 1 1 d . . .
H38 H 0.1585 1.1188 -0.0025 0.115 Uiso 1 1 d . . .
H39 H 0.2973 1.1476 0.0620 0.088 Uiso 1 1 d . . .
H40 H 0.3160 1.2124 0.1731 0.084 Uiso 1 1 d . . .
H41 H 0.1918 1.2249 0.1840 0.098 Uiso 1 1 d . . .
H42 H 0.3560 0.3608 0.4999 0.067 Uiso 1 1 d . . .
H43 H 0.2119 0.3384 0.4431 0.062 Uiso 1 1 d . . .
H44 H 0.1829 0.2699 0.3276 0.056 Uiso 1 1 d . . .
H45 H 0.3076 0.2493 0.3125 0.060 Uiso 1 1 d . . .
H46 H 0.4145 0.3054 0.4193 0.064 Uiso 1 1 d . . .
H47 H 0.4316 0.2543 0.2741 0.073 Uiso 1 1 d . . .
H48 H 0.4763 0.1684 0.2713 0.073 Uiso 1 1 d . . .

loop_
_atom_site_aniso_label
_atom_site_aniso_U_11
_atom_site_aniso_U_22
_atom_site_aniso_U_33
_atom_site_aniso_U_23
_atom_site_aniso_U_13
_atom_site_aniso_U_12
Co1 0.0399(3) 0.0271(3) 0.0435(3) 0.00597(19) 0.0133(2) 0.0019(2)
Co2 0.0336(3) 0.0247(3) 0.0443(3) 0.00402(17) 0.0169(2) 0.00069(18)
Co3 0.0363(3) 0.0247(3) 0.0385(3) 0.00306(17) 0.0133(2) -0.00331(18)
Co4 0.0370(3) 0.0240(3) 0.0401(3) 0.00242(17) 0.0159(2) -0.00251(18)
Cl1 0.0973(12) 0.0707(10) 0.1180(12) 0.0104(9) 0.0683(10) 0.0017(9)
Cl2 0.0693(9) 0.0776(10) 0.0914(9) -0.0177(8) 0.0338(7) 0.0066(7)
P1 0.0340(5) 0.0253(5) 0.0447(5) 0.0024(3) 0.0158(4) -0.0009(3)
P2 0.0503(6) 0.0302(5) 0.0393(5) 0.0046(4) 0.0136(4) -0.0047(4)
P3 0.0382(5) 0.0390(6) 0.0537(6) 0.0081(4) 0.0194(4) 0.0071(4)
P4 0.0313(5) 0.0259(5) 0.0461(5) 0.0036(3) 0.0160(4) -0.0003(3)
P5 0.0438(5) 0.0271(5) 0.0406(5) 0.0024(3) 0.0171(4) -0.0017(4)
P6 0.0355(5) 0.0309(5) 0.0484(6) 0.0032(4) 0.0206(4) 0.0022(4)
O1 0.0519(16) 0.0300(13) 0.0337(14) 0.0025(10) 0.0099(11) -0.0111(12)
O2 0.0519(17) 0.0269(13) 0.0405(14) 0.0040(10) 0.0070(11) -0.0081(12)
O11 0.0378(14) 0.0274(13) 0.0547(16) 0.0082(11) 0.0104(12) -0.0047(11)
O12 0.0475(16) 0.0363(15) 0.0454(16) -0.0003(11) 0.0156(12) 0.0050(12)
O13 0.0397(15) 0.0391(16) 0.0600(17) 0.0015(12) 0.0248(13) -0.0048(12)
O21 0.0669(19) 0.0308(14) 0.0400(15) 0.0038(10) 0.0195(13) -0.0021(13)
O22 0.077(2) 0.0375(16) 0.0531(17) -0.0016(12) 0.0347(16) -0.0068(15)
O23 0.066(2) 0.0456(19) 0.061(2) 0.0067(15) 0.0008(15) -0.0115(16)
O31 0.0445(15) 0.0381(15) 0.0586(17) 0.0063(12) 0.0252(13) 0.0012(12)
O32 0.0391(17) 0.085(3) 0.076(2) 0.0227(19) 0.0195(15) 0.0047(17)
O33 0.093(3) 0.051(2) 0.077(2) 0.0119(17) 0.052(2) 0.026(2)
O41 0.0371(14) 0.0274(13) 0.0537(16) 0.0070(11) 0.0137(12) -0.0042(11)
O42 0.0485(16) 0.0358(15) 0.0485(16) -0.0026(11) 0.0145(12) 0.0034(12)
O43 0.0374(14) 0.0376(15) 0.0634(18) 0.0050(12) 0.0253(13) -0.0029(12)
O51 0.0568(17) 0.0281(14) 0.0439(14) 0.0032(10) 0.0212(12) 0.0012(12)
O52 0.067(2) 0.0348(15) 0.0536(16) 0.0005(12) 0.0341(15) 0.0007(14)
O53 0.0515(18) 0.0406(16) 0.0519(17) 0.0061(12) 0.0096(13) -0.0084(14)
O61 0.0451(15) 0.0328(14) 0.0612(17) 0.0076(12) 0.0297(13) 0.0008(12)
O62 0.0353(14) 0.0567(19) 0.0606(18) 0.0103(14) 0.0224(13) 0.0016(13)
O63 0.066(2) 0.0421(17) 0.0585(18) 0.0014(13) 0.0338(16) 0.0098(15)
C12 0.042(2) 0.043(2) 0.043(2) 0.0003(16) 0.0115(16) 0.0021(17)
C13 0.046(2) 0.071(3) 0.072(3) -0.011(2) 0.031(2) -0.001(2)
C22 0.119(5) 0.056(3) 0.066(3) -0.017(2) 0.053(4) -0.003(3)
C23 0.078(4) 0.093(5) 0.092(5) 0.007(4) -0.003(3) -0.045(4)
C32 0.043(3) 0.089(5) 0.104(5) 0.024(4) 0.023(3) 0.000(3)
C33 0.066(3) 0.060(3) 0.065(3) -0.006(2) 0.034(2) 0.000(2)
C42 0.059(3) 0.054(3) 0.044(2) -0.0024(18) 0.0117(19) 0.011(2)
C43 0.043(2) 0.066(3) 0.074(3) -0.005(2) 0.032(2) 0.001(2)
C52 0.108(5) 0.060(3) 0.064(3) -0.014(2) 0.051(3) -0.004(3)
C53 0.056(3) 0.051(3) 0.074(3) 0.002(2) 0.016(2) -0.017(2)
C62 0.039(2) 0.064(3) 0.077(3) 0.008(2) 0.028(2) -0.002(2)
C63 0.081(4) 0.053(3) 0.051(3) -0.005(2) 0.026(2) -0.003(3)
C71 0.050(3) 0.053(4) 0.169(8) 0.059(4) 0.013(4) 0.016(3)
C72 0.167(8) 0.036(3) 0.047(3) 0.017(2) -0.007(4) -0.010(4)
C73 0.112(5) 0.037(3) 0.088(4) 0.016(2) 0.062(4) 0.000(3)
C74 0.073(4) 0.031(2) 0.085(4) 0.015(2) 0.009(3) -0.005(2)
C75 0.121(6) 0.037(3) 0.097(4) 0.020(3) 0.060(4) 0.028(3)
C81 0.074(3) 0.035(2) 0.046(2) 0.0129(16) 0.012(2) 0.001(2)
C82 0.060(3) 0.035(2) 0.073(3) 0.016(2) 0.038(2) 0.0045(19)
C83 0.041(2) 0.0291(19) 0.066(3) 0.0085(17) 0.0203(18) -0.0025(16)
C84 0.060(3) 0.0266(19) 0.068(3) 0.0048(17) 0.033(2) 0.0071(18)
C85 0.041(2) 0.034(2) 0.088(3) 0.017(2) 0.021(2) 0.0078(18)
C91 0.042(7) 0.037(5) 0.046(5) 0.004(3) 0.015(5) -0.009(4)
C92 0.049(6) 0.042(5) 0.056(6) 0.006(4) 0.011(5) -0.008(4)
C93 0.063(7) 0.063(7) 0.070(9) 0.012(6) -0.002(7) -0.028(6)
C94 0.062(11) 0.128(14) 0.048(8) 0.023(7) 0.003(7) -0.018(11)
C95 0.121(10) 0.047(5) 0.046(5) -0.005(3) 0.020(6) -0.020(6)
C96 0.055(7) 0.037(4) 0.053(6) -0.001(4) 0.019(5) -0.005(6)
C97 0.044(5) 0.051(7) 0.088(14) 0.019(8) 0.029(11) 0.005(5)
C98 0.074(7) 0.054(5) 0.060(6) 0.002(4) 0.034(5) 0.005(6)
C101 0.044(10) 0.027(5) 0.044(6) 0.006(4) -0.002(7) -0.010(5)
C102 0.046(8) 0.042(5) 0.055(5) 0.013(4) 0.013(5) -0.001(4)
C103 0.061(8) 0.063(10) 0.065(10) 0.013(7) -0.016(6) -0.030(7)
C104 0.104(16) 0.069(13) 0.044(8) 0.007(6) -0.017(9) -0.049(12)
C105 0.099(10) 0.044(6) 0.046(5) -0.005(4) 0.027(6) -0.023(6)
C106 0.090(10) 0.024(6) 0.030(8) 0.003(5) 0.013(8) -0.006(7)
C107 0.048(9) 0.058(8) 0.097(11) 0.018(7) 0.043(9) 0.011(7)
C108 0.073(6) 0.030(4) 0.069(6) 0.013(4) 0.031(5) 0.010(5)
C111 0.048(12) 0.036(9) 0.029(7) 0.013(5) -0.002(7) -0.020(8)
C112 0.045(12) 0.060(12) 0.041(11) 0.019(8) -0.008(7) -0.030(9)
C113 0.060(10) 0.117(17) 0.085(14) 0.046(12) -0.020(10) -0.049(11)
C114 0.14(2) 0.12(2) 0.081(19) 0.021(15) -0.051(18) -0.088(19)
C115 0.08(2) 0.118(19) 0.104(17) 0.057(14) 0.047(18) 0.017(19)
C116 0.129(16) 0.055(9) 0.019(6) -0.007(5) 0.009(8) -0.047(11)
C117 0.059(9) 0.072(13) 0.093(14) 0.010(9) 0.049(11) -0.004(8)
C118 0.12(2) 0.054(10) 0.071(12) -0.015(8) 0.052(16) 0.000(17)
C121 0.05(2) 0.048(14) 0.050(15) 0.040(12) -0.033(12) -0.024(11)
C122 0.015(11) 0.09(3) 0.12(3) 0.07(2) -0.018(15) -0.017(13)
C123 0.086(19) 0.11(2) 0.23(4) 0.12(3) -0.08(2) -0.063(16)
C124 0.46(15) 0.044(12) 0.09(3) -0.009(15) -0.10(4) -0.01(3)
C125 0.16(6) 0.07(2) 0.07(2) 0.020(14) 0.04(4) 0.00(3)
C126 0.29(6) 0.032(13) 0.037(12) 0.016(8) -0.07(2) -0.04(2)
C127 0.070(12) 0.072(15) 0.14(2) 0.018(14) 0.053(17) 0.001(10)
C128 0.41(7) 0.14(2) 0.05(2) 0.028(14) 0.10(4) 0.18(3)
C130 0.048(3) 0.057(3) 0.092(4) 0.000(3) 0.032(2) -0.001(2)

loop_
_atom_type_symbol
_atom_type_description
_atom_type_scat_dispersion_real
_atom_type_scat_dispersion_imag
_atom_type_scat_source
C C 0.0033 0.0016 'International Tables Vol C Tables 4.2.6.8 and 6.1.1.4'
H H 0.0000 0.0000 'International Tables Vol C Tables 4.2.6.8 and 6.1.1.4'
O O 0.0106 0.0060 'International Tables Vol C Tables 4.2.6.8 and 6.1.1.4'
P P 0.1023 0.0942 'International Tables Vol C Tables 4.2.6.8 and 6.1.1.4'
Co Co 0.3494 0.9721 'International Tables Vol C Tables 4.2.6.8 and 6.1.1.4'
Cl Cl 0.1484 0.1585 'International Tables Vol C Tables 4.2.6.8 and 6.1.1.4'

loop_
_geom_angle_atom_site_label_1
_geom_angle_atom_site_label_2
_geom_angle_atom_site_label_3
_geom_angle
_geom_angle_site_symmetry_1
_geom_angle_site_symmetry_3
_geom_angle_publ_flag
C72 Co1 C75 65.9(3) . . ?
C72 Co1 C71 40.1(3) . . ?
C75 Co1 C71 39.3(3) . . ?
C72 Co1 C73 38.5(3) . . ?
C75 Co1 C73 65.0(2) . . ?
C71 Co1 C73 65.7(3) . . ?
C72 Co1 C74 64.2(2) . . ?
C75 Co1 C74 38.7(3) . . ?
C71 Co1 C74 65.0(2) . . ?
C73 Co1 C74 37.8(2) . . ?
C72 Co1 P3 125.5(3) . . ?
C75 Co1 P3 97.2(2) . . ?
C71 Co1 P3 93.5(2) . . ?
C73 Co1 P3 158.94(18) . . ?
C74 Co1 P3 131.6(2) . . ?
C72 Co1 P1 143.2(3) . . ?
C75 Co1 P1 109.7(2) . . ?
C71 Co1 P1 149.0(3) . . ?
C73 Co1 P1 105.1(2) . . ?
C74 Co1 P1 89.36(15) . . ?
P3 Co1 P1 91.08(5) . . ?
C72 Co1 P2 91.93(19) . . ?
C75 Co1 P2 156.8(2) . . ?
C71 Co1 P2 118.5(3) . . ?
C73 Co1 P2 102.29(18) . . ?
C74 Co1 P2 138.1(2) . . ?
P3 Co1 P2 90.26(5) . . ?
P1 Co1 P2 92.00(4) . . ?
C81 Co2 C82 39.4(2) . . ?
C81 Co2 C84 66.35(19) . . ?
C82 Co2 C84 66.44(18) . . ?
C81 Co2 C83 65.85(18) . . ?
C82 Co2 C83 39.17(19) . . ?
C84 Co2 C83 39.66(18) . . ?
C81 Co2 C85 39.7(2) . . ?
C82 Co2 C85 66.30(19) . . ?
C84 Co2 C85 39.2(2) . . ?
C83 Co2 C85 65.89(17) . . ?
C81 Co2 P6 124.07(16) . . ?
C82 Co2 P6 159.67(14) . . ?
C84 Co2 P6 97.31(13) . . ?
C83 Co2 P6 132.49(14) . . ?
C85 Co2 P6 93.41(15) . . ?
C81 Co2 P4 144.69(16) . . ?
C82 Co2 P4 105.55(15) . . ?
C84 Co2 P4 109.20(14) . . ?
C83 Co2 P4 88.37(12) . . ?
C85 Co2 P4 148.41(15) . . ?
P6 Co2 P4 91.03(5) . . ?
C81 Co2 P5 91.09(14) . . ?
C82 Co2 P5 100.56(15) . . ?
C84 Co2 P5 156.56(14) . . ?
C83 Co2 P5 137.40(14) . . ?
C85 Co2 P5 118.44(16) . . ?
P6 Co2 P5 90.10(4) . . ?
P4 Co2 P5 92.78(4) . . ?
O1 Co3 O2 77.85(11) . . ?
O1 Co3 O31 107.22(13) . . ?
O2 Co3 O31 115.42(13) . . ?
O1 Co3 O11 160.07(12) . . ?
O2 Co3 O11 90.80(11) . . ?
O31 Co3 O11 92.41(12) . . ?
O1 Co3 O21 95.21(11) . . ?
O2 Co3 O21 152.54(13) . . ?
O31 Co3 O21 92.03(12) . . ?
O11 Co3 O21 87.33(12) . . ?
O2 Co4 O1 77.76(11) . . ?
O2 Co4 O61 108.66(13) . . ?
O1 Co4 O61 114.89(12) . . ?
O2 Co4 O41 159.49(12) . . ?
O1 Co4 O41 90.33(11) . . ?
O61 Co4 O41 91.44(12) . . ?
O2 Co4 O51 95.24(11) . . ?
O1 Co4 O51 151.99(13) . . ?
O61 Co4 O51 93.08(12) . . ?
O41 Co4 O51 87.48(12) . . ?
O11 P1 O12 109.74(16) . . ?
O11 P1 O13 107.18(17) . . ?
O12 P1 O13 98.62(17) . . ?
O11 P1 Co1 120.06(12) . . ?
O12 P1 Co1 106.49(11) . . ?
O13 P1 Co1 112.61(12) . . ?
O21 P2 O23 108.52(18) . . ?
O21 P2 O22 109.17(19) . . ?
O23 P2 O22 99.8(2) . . ?
O21 P2 Co1 120.07(13) . . ?
O23 P2 Co1 111.25(15) . . ?
O22 P2 Co1 106.10(12) . . ?
O31 P3 O33 108.12(19) . . ?
O31 P3 O32 109.3(2) . . ?
O33 P3 O32 100.4(2) . . ?
O31 P3 Co1 120.54(13) . . ?
O33 P3 Co1 110.50(16) . . ?
O32 P3 Co1 106.11(14) . . ?
O41 P4 O43 107.05(16) . . ?
O41 P4 O42 109.93(16) . . ?
O43 P4 O42 99.12(17) . . ?
O41 P4 Co2 120.01(12) . . ?
O43 P4 Co2 112.80(12) . . ?
O42 P4 Co2 105.91(12) . . ?
O51 P5 O53 108.74(17) . . ?
O51 P5 O52 109.24(17) . . ?
O53 P5 O52 99.95(18) . . ?
O51 P5 Co2 119.58(12) . . ?
O53 P5 Co2 111.09(13) . . ?
O52 P5 Co2 106.40(12) . . ?
O61 P6 O62 109.34(18) . . ?
O61 P6 O63 107.83(17) . . ?
O62 P6 O63 100.24(18) . . ?
O61 P6 Co2 120.29(12) . . ?
O62 P6 Co2 106.30(12) . . ?
O63 P6 Co2 110.98(13) . . ?
C91 O1 C111 24.1(8) . . ?
C91 O1 Co3 129.2(7) . . ?
C111 O1 Co3 125.5(8) . . ?
C91 O1 Co4 127.1(7) . . ?
C111 O1 Co4 129.1(7) . . ?
Co3 O1 Co4 102.47(12) . . ?
C121 O2 C101 19(2) . . ?
C121 O2 Co4 129.1(13) . . ?
C101 O2 Co4 130.4(11) . . ?
C121 O2 Co3 128.1(13) . . ?
C101 O2 Co3 126.0(10) . . ?
Co4 O2 Co3 101.91(12) . . ?
P1 O11 Co3 128.98(17) . . ?
C12 O12 P1 119.4(3) . . ?
C13 O13 P1 120.0(3) . . ?
P2 O21 Co3 128.62(18) . . ?
C22 O22 P2 117.3(3) . . ?
C23 O23 P2 122.6(4) . . ?
P3 O31 Co3 128.69(18) . . ?
C32 O32 P3 119.1(3) . . ?
C33 O33 P3 122.9(3) . . ?
P4 O41 Co4 129.07(17) . . ?
C42 O42 P4 118.9(3) . . ?
C43 O43 P4 119.1(3) . . ?
P5 O51 Co4 128.35(18) . . ?
C52 O52 P5 117.7(3) . . ?
C53 O53 P5 122.1(3) . . ?
P6 O61 Co4 128.60(17) . . ?
C62 O62 P6 119.2(3) . . ?
C63 O63 P6 121.8(3) . . ?
C75 C71 C72 106.3(6) . . ?
C75 C71 Co1 70.3(3) . . ?
C72 C71 Co1 69.7(3) . . ?
C73 C72 C71 107.9(6) . . ?
C73 C72 Co1 71.2(3) . . ?
C71 C72 Co1 70.2(3) . . ?
C74 C73 C72 108.5(6) . . ?
C74 C73 Co1 71.1(3) . . ?
C72 C73 Co1 70.3(3) . . ?
C73 C74 C75 109.8(6) . . ?
C73 C74 Co1 71.1(3) . . ?
C75 C74 Co1 70.3(3) . . ?
C74 C75 C71 107.4(6) . . ?
C74 C75 Co1 71.0(3) . . ?
C71 C75 Co1 70.4(3) . . ?
C82 C81 C85 108.0(4) . . ?
C82 C81 Co2 70.4(3) . . ?
C85 C81 Co2 70.5(3) . . ?
C83 C82 C81 107.9(4) . . ?
C83 C82 Co2 70.5(2) . . ?
C81 C82 Co2 70.2(3) . . ?
C82 C83 C84 108.5(4) . . ?
C82 C83 Co2 70.3(2) . . ?
C84 C83 Co2 70.0(2) . . ?
C85 C84 C83 107.7(4) . . ?
C85 C84 Co2 70.7(3) . . ?
C83 C84 Co2 70.4(2) . . ?
C84 C85 C81 107.9(4) . . ?
C84 C85 Co2 70.1(2) . . ?
C81 C85 Co2 69.8(2) . . ?
C111 C91 C116 114(4) . . ?
C111 C91 O1 85(3) . . ?
C116 C91 O1 157.7(17) . . ?
C111 C91 C96 150(4) . . ?
C116 C91 C96 36.2(13) . . ?
O1 C91 C96 123.8(11) . . ?
C111 C91 C92 32(3) . . ?
C116 C91 C92 85.2(17) . . ?
O1 C91 C92 115.8(10) . . ?
C96 C91 C92 120.4(13) . . ?
C111 C91 C118 161(4) . . ?
C116 C91 C118 49.1(14) . . ?
O1 C91 C118 110.0(12) . . ?
C96 C91 C118 14.2(10) . . ?
C92 C91 C118 134.2(14) . . ?
C111 C91 C112 10(3) . . ?
C116 C91 C112 105.5(18) . . ?
O1 C91 C112 94.5(8) . . ?
C96 C91 C112 141.5(13) . . ?
C92 C91 C112 21.7(7) . . ?
C118 C91 C112 154.5(14) . . ?
C112 C92 C111 103(2) . . ?
C112 C92 C93 117.7(18) . . ?
C111 C92 C93 136.9(18) . . ?
C112 C92 C91 121.1(16) . . ?
C111 C92 C91 18.2(17) . . ?
C93 C92 C91 119.9(14) . . ?
C112 C92 C113 68.8(19) . . ?
C111 C92 C113 163.0(17) . . ?
C93 C92 C113 48.9(13) . . ?
C91 C92 C113 164.2(15) . . ?
C112 C92 C97 11.5(14) . . ?
C111 C92 C97 100.1(18) . . ?
C93 C92 C97 122.6(15) . . ?
C91 C92 C97 117.5(11) . . ?
C113 C92 C97 74.6(16) . . ?
C112 C92 C116 155.4(16) . . ?
C111 C92 C116 56.2(14) . . ?
C93 C92 C116 80.9(12) . . ?
C91 C92 C116 39.3(9) . . ?
C113 C92 C116 127.1(15) . . ?
C97 C92 C116 156.1(12) . . ?
C112 C92 C114 110(2) . . ?
C111 C92 C114 140(2) . . ?
C93 C92 C114 9.6(15) . . ?
C91 C92 C114 125.1(18) . . ?
C113 C92 C114 42(2) . . ?
C97 C92 C114 116.7(18) . . ?
C116 C92 C114 85.8(16) . . ?
C114 C93 C113 87(6) . . ?
C114 C93 C94 78(5) . . ?
C113 C93 C94 163(2) . . ?
C114 C93 C92 150(5) . . ?
C113 C93 C92 69.4(14) . . ?
C94 C93 C92 120.3(17) . . ?
C114 C93 C115 91(6) . . ?
C113 C93 C115 165(2) . . ?
C94 C93 C115 14.2(17) . . ?
C92 C93 C115 106.1(19) . . ?
C114 C93 C112 131(5) . . ?
C113 C93 C112 46.3(13) . . ?
C94 C93 C112 142.3(16) . . ?
C92 C93 C112 23.1(8) . . ?
C115 C93 C112 128.4(18) . . ?
C114 C93 C116 134(5) . . ?
C113 C93 C116 123.2(14) . . ?
C94 C93 C116 63.9(13) . . ?
C92 C93 C116 56.5(9) . . ?
C115 C93 C116 49.7(16) . . ?
C112 C93 C116 78.7(9) . . ?
C115 C94 C114 161(7) . . ?
C115 C94 C93 136(6) . . ?
C114 C94 C93 31.6(11) . . ?
C115 C94 C95 10(4) . . ?
C114 C94 C95 155(2) . . ?
C93 C94 C95 126.3(17) . . ?
C115 C94 C116 55(5) . . ?
C114 C94 C116 109(2) . . ?
C93 C94 C116 80.8(15) . . ?
C95 C94 C116 46.4(10) . . ?
C115 C95 C96 119(3) . . ?
C115 C95 C116 84(3) . . ?
C96 C95 C116 35.2(10) . . ?
C115 C95 C94 6(2) . . ?
C96 C95 C94 114.2(13) . . ?
C116 C95 C94 79.2(16) . . ?
C115 C95 C118 141(3) . . ?
C96 C95 C118 22.9(7) . . ?
C116 C95 C118 57.1(12) . . ?
C94 C95 C118 136.3(14) . . ?
C118 C96 C116 159(3) . . ?
C118 C96 C95 105(3) . . ?
C116 C96 C95 69.6(15) . . ?
C118 C96 C91 136(3) . . ?
C116 C96 C91 50.2(14) . . ?
C95 C96 C91 118.4(13) . . ?
C118 C96 C98 19(2) . . ?
C116 C96 C98 163.3(19) . . ?
C95 C96 C98 122.4(12) . . ?
C91 C96 C98 119.1(11) . . ?
C118 C96 C111 143(3) . . ?
C116 C96 C111 41.5(13) . . ?
C95 C96 C111 110.2(12) . . ?
C91 C96 C111 8.6(10) . . ?
C98 C96 C111 127.3(11) . . ?
C118 C96 C115 128(3) . . ?
C116 C96 C115 45.5(16) . . ?
C95 C96 C115 24.1(11) . . ?
C91 C96 C115 94.5(13) . . ?
C98 C96 C115 146.1(14) . . ?
C111 C96 C115 86.1(12) . . ?
C112 C97 C117 158(3) . . ?
C112 C97 C92 14(2) . . ?
C117 C97 C92 159(2) . . ?
C112 C97 C113 45(2) . . ?
C117 C97 C113 149(2) . . ?
C92 C97 C113 50.9(13) . . ?
C112 C97 C111 35(2) . . ?
C117 C97 C111 130(2) . . ?
C92 C97 C111 29.1(8) . . ?
C113 C97 C111 79.1(13) . . ?
C118 C98 C96 15.1(16) . . ?
C121 C101 C126 123(10) . . ?
C121 C101 O2 90(10) . . ?
C126 C101 O2 143(3) . . ?
C121 C101 C106 145(10) . . ?
C126 C101 C106 22(2) . . ?
O2 C101 C106 124.6(19) . . ?
C121 C101 C102 27(9) . . ?
C126 C101 C102 99(3) . . ?
O2 C101 C102 116.2(17) . . ?
C106 C101 C102 119(2) . . ?
C121 C101 C122 8(8) . . ?
C126 C101 C122 120(3) . . ?
O2 C101 C122 95.5(17) . . ?
C106 C101 C122 140(2) . . ?
C102 C101 C122 20.8(12) . . ?
C121 C101 C128 162(9) . . ?
C126 C101 C128 42(2) . . ?
O2 C101 C128 102.4(18) . . ?
C106 C101 C128 23.0(16) . . ?
C102 C101 C128 141(2) . . ?
C122 C101 C128 161(2) . . ?
C122 C102 C121 109(4) . . ?
C122 C102 C103 122(3) . . ?
C121 C102 C103 129(3) . . ?
C122 C102 C101 120(3) . . ?
C121 C102 C101 11(4) . . ?
C103 C102 C101 118.0(18) . . ?
C122 C102 C123 82(3) . . ?
C121 C102 C123 166(3) . . ?
C103 C102 C123 41(2) . . ?
C101 C102 C123 158(3) . . ?
C122 C102 C107 4.9(19) . . ?
C121 C102 C107 110(4) . . ?
C103 C102 C107 121(2) . . ?
C101 C102 C107 121(2) . . ?
C123 C102 C107 81(3) . . ?
C122 C102 C126 155(3) . . ?
C121 C102 C126 48(3) . . ?
C103 C102 C126 81.4(16) . . ?
C101 C102 C126 37.1(17) . . ?
C123 C102 C126 121(3) . . ?
C107 C102 C126 157(2) . . ?
C122 C102 C124 122(4) . . ?
C121 C102 C124 128(5) . . ?
C103 C102 C124 5.4(16) . . ?
C101 C102 C124 117(4) . . ?
C123 C102 C124 41(4) . . ?
C107 C102 C124 121(4) . . ?
C126 C102 C124 80(4) . . ?
C124 C103 C123 106(10) . . ?
C124 C103 C104 53(10) . . ?
C123 C103 C104 159(3) . . ?
C124 C103 C102 159(6) . . ?
C123 C103 C102 71(3) . . ?
C104 C103 C102 126.9(16) . . ?
C124 C103 C125 75(10) . . ?
C123 C103 C125 167(4) . . ?
C104 C103 C125 24(2) . . ?
C102 C103 C125 103(2) . . ?
C124 C103 C122 151(10) . . ?
C123 C103 C122 51(2) . . ?
C104 C103 C122 146.8(14) . . ?
C102 C103 C122 20.1(9) . . ?
C125 C103 C122 123(3) . . ?
C124 C104 C125 117(7) . . ?
C124 C104 C103 21(4) . . ?
C125 C104 C103 99(7) . . ?
C124 C104 C105 134(4) . . ?
C125 C104 C105 18(7) . . ?
C103 C104 C105 115.8(14) . . ?
C125 C105 C106 106(4) . . ?
C125 C105 C126 88(5) . . ?
C106 C105 C126 21(2) . . ?
C125 C105 C104 12(5) . . ?
C106 C105 C104 118.0(18) . . ?
C126 C105 C104 100(3) . . ?
C125 C105 C128 132(4) . . ?
C106 C105 C128 27.2(10) . . ?
C126 C105 C128 44(2) . . ?
C104 C105 C128 144.2(18) . . ?
C125 C105 C124 7(4) . . ?
C106 C105 C124 99.2(15) . . ?
C126 C105 C124 81(3) . . ?
C104 C105 C124 19.2(14) . . ?
C128 C105 C124 125.0(15) . . ?
C126 C106 C128 141(7) . . ?
C126 C106 C105 62(7) . . ?
C128 C106 C105 111(2) . . ?
C126 C106 C101 65(7) . . ?
C128 C106 C101 125(3) . . ?
C105 C106 C101 122.1(19) . . ?
C126 C106 C108 153(7) . . ?
C128 C106 C108 12(2) . . ?
C105 C106 C108 116.1(16) . . ?
C101 C106 C108 121.7(18) . . ?
C126 C106 C125 39(6) . . ?
C128 C106 C125 137(3) . . ?
C105 C106 C125 27.1(15) . . ?
C101 C106 C125 95(2) . . ?
C108 C106 C125 143(2) . . ?
C126 C106 C121 57(7) . . ?
C128 C106 C121 132(3) . . ?
C105 C106 C121 113.7(19) . . ?
C101 C106 C121 9(2) . . ?
C108 C106 C121 130(2) . . ?
C125 C106 C121 87(2) . . ?
C127 C107 C122 150(6) . . ?
C127 C107 C102 152(5) . . ?
C122 C107 C102 5(2) . . ?
C127 C107 C121 124(4) . . ?
C122 C107 C121 26(3) . . ?
C102 C107 C121 27.6(18) . . ?
C127 C107 C123 160(4) . . ?
C122 C107 C123 49(3) . . ?
C102 C107 C123 48.2(18) . . ?
C121 C107 C123 75.6(19) . . ?
C128 C108 C106 22(5) . . ?
C91 C111 C92 130(5) . . ?
C91 C111 C116 44(3) . . ?
C92 C111 C116 89.2(19) . . ?
C91 C111 O1 71(3) . . ?
C92 C111 O1 155(2) . . ?
C116 C111 O1 114.1(17) . . ?
C91 C111 C112 166(4) . . ?
C92 C111 C112 35.8(12) . . ?
C116 C111 C112 123.8(18) . . ?
O1 C111 C112 122.1(16) . . ?
C91 C111 C96 22(3) . . ?
C92 C111 C96 110.8(18) . . ?
C116 C111 C96 23.0(10) . . ?
O1 C111 C96 91.5(11) . . ?
C112 C111 C96 146.3(16) . . ?
C91 C111 C97 168(4) . . ?
C92 C111 C97 50.8(13) . . ?
C116 C111 C97 139.9(17) . . ?
O1 C111 C97 105.8(12) . . ?
C112 C111 C97 16.9(9) . . ?
C96 C111 C97 161.2(13) . . ?
C97 C112 C92 155(3) . . ?
C97 C112 C113 114(3) . . ?
C92 C112 C113 77(2) . . ?
C97 C112 C111 128(3) . . ?
C92 C112 C111 41.2(16) . . ?
C113 C112 C111 116(2) . . ?
C97 C112 C117 11.2(16) . . ?
C92 C112 C117 156(3) . . ?
C113 C112 C117 122(3) . . ?
C111 C112 C117 121.1(18) . . ?
C97 C112 C93 146(2) . . ?
C92 C112 C93 39.2(13) . . ?
C113 C112 C93 37.4(15) . . ?
C111 C112 C93 79.6(15) . . ?
C117 C112 C93 156.7(16) . . ?
C97 C112 C91 131(2) . . ?
C92 C112 C91 37.2(12) . . ?
C113 C112 C91 113(2) . . ?
C111 C112 C91 4.1(13) . . ?
C117 C112 C91 124.4(16) . . ?
C93 C112 C91 75.9(13) . . ?
C93 C113 C114 29.7(18) . . ?
C93 C113 C112 96(2) . . ?
C114 C113 C112 124(3) . . ?
C93 C113 C92 61.7(16) . . ?
C114 C113 C92 90(3) . . ?
C112 C113 C92 34.6(11) . . ?
C93 C113 C97 115.2(17) . . ?
C114 C113 C97 144(3) . . ?
C112 C113 C97 21.1(11) . . ?
C92 C113 C97 54.4(8) . . ?
C93 C114 C94 70(5) . . ?
C93 C114 C113 63(4) . . ?
C94 C114 C113 132(2) . . ?
C93 C114 C115 67(5) . . ?
C94 C114 C115 6(2) . . ?
C113 C114 C115 128(3) . . ?
C93 C114 C92 21(3) . . ?
C94 C114 C92 84.3(17) . . ?
C113 C114 C92 48.0(13) . . ?
C115 C114 C92 79.9(18) . . ?
C94 C115 C95 163(7) . . ?
C94 C115 C116 108(6) . . ?
C95 C115 C116 59(2) . . ?
C94 C115 C93 30(4) . . ?
C95 C115 C93 135(4) . . ?
C116 C115 C93 78(2) . . ?
C94 C115 C114 13(5) . . ?
C95 C115 C114 155(4) . . ?
C116 C115 C114 97(2) . . ?
C93 C115 C114 21.7(8) . . ?
C94 C115 C96 129(6) . . ?
C95 C115 C96 36.5(18) . . ?
C116 C115 C96 22.1(10) . . ?
C93 C115 C96 99(2) . . ?
C114 C115 C96 119(2) . . ?
C96 C116 C91 93.7(19) . . ?
C96 C116 C95 75.2(19) . . ?
C91 C116 C95 163(2) . . ?
C96 C116 C111 115.5(18) . . ?
C91 C116 C111 21.9(11) . . ?
C95 C116 C111 163.9(18) . . ?
C96 C116 C118 9.5(15) . . ?
C91 C116 C118 97.6(17) . . ?
C95 C116 C118 73.4(18) . . ?
C111 C116 C118 119.1(16) . . ?
C96 C116 C115 112(2) . . ?
C91 C116 C115 150(2) . . ?
C95 C116 C115 37.2(12) . . ?
C111 C116 C115 130(2) . . ?
C118 C116 C115 110(2) . . ?
C96 C116 C92 147.0(17) . . ?
C91 C116 C92 55.5(12) . . ?
C95 C116 C92 131.0(16) . . ?
C111 C116 C92 34.6(10) . . ?
C118 C116 C92 152.9(14) . . ?
C115 C116 C92 95.3(17) . . ?
C96 C116 C94 129(2) . . ?
C91 C116 C94 133(2) . . ?
C95 C116 C94 54.4(10) . . ?
C111 C116 C94 112.6(18) . . ?
C118 C116 C94 127.8(18) . . ?
C115 C116 C94 17.4(13) . . ?
C92 C116 C94 78.0(12) . . ?
C96 C116 C93 159.5(19) . . ?
C91 C116 C93 98.0(18) . . ?
C95 C116 C93 89.3(12) . . ?
C111 C116 C93 77.3(15) . . ?
C118 C116 C93 162.3(16) . . ?
C115 C116 C93 52.7(14) . . ?
C92 C116 C93 42.7(9) . . ?
C94 C116 C93 35.3(9) . . ?
C97 C117 C112 10.3(14) . . ?
C96 C118 C98 146(4) . . ?
C96 C118 C116 12(2) . . ?
C98 C118 C116 152(2) . . ?
C96 C118 C95 52(2) . . ?
C98 C118 C95 157(2) . . ?
C116 C118 C95 49.4(12) . . ?
C96 C118 C91 30.1(19) . . ?
C98 C118 C91 119(2) . . ?
C116 C118 C91 33.2(8) . . ?
C95 C118 C91 81.8(14) . . ?
C101 C121 C102 141(10) . . ?
C101 C121 O2 71(9) . . ?
C102 C121 O2 145(4) . . ?
C101 C121 C122 169(10) . . ?
C102 C121 C122 30(2) . . ?
O2 C121 C122 116(3) . . ?
C101 C121 C126 43(9) . . ?
C102 C121 C126 103(4) . . ?
O2 C121 C126 112(3) . . ?
C122 C121 C126 132(4) . . ?
C101 C121 C106 27(8) . . ?
C102 C121 C106 116(4) . . ?
O2 C121 C106 97(2) . . ?
C122 C121 C106 147(3) . . ?
C126 C121 C106 16.3(17) . . ?
C101 C121 C107 169(8) . . ?
C102 C121 C107 42(2) . . ?
O2 C121 C107 103(3) . . ?
C122 C121 C107 12.4(15) . . ?
C126 C121 C107 145(3) . . ?
C106 C121 C107 158(3) . . ?
C102 C122 C107 170(4) . . ?
C102 C122 C121 41(3) . . ?
C107 C122 C121 141(4) . . ?
C102 C122 C127 165(3) . . ?
C107 C122 C127 15(3) . . ?
C121 C122 C127 126(3) . . ?
C102 C122 C123 68(4) . . ?
C107 C122 C123 110(4) . . ?
C121 C122 C123 109(4) . . ?
C127 C122 C123 125(3) . . ?
C102 C122 C103 38(2) . . ?
C107 C122 C103 139(3) . . ?
C121 C122 C103 79(3) . . ?
C127 C122 C103 153.7(18) . . ?
C123 C122 C103 30(2) . . ?
C102 C122 C101 39.4(18) . . ?
C107 C122 C101 142(3) . . ?
C121 C122 C101 2(2) . . ?
C127 C122 C101 128(2) . . ?
C123 C122 C101 107(3) . . ?
C103 C122 C101 77(2) . . ?
C103 C123 C124 22(5) . . ?
C103 C123 C102 68(2) . . ?
C124 C123 C102 89(6) . . ?
C103 C123 C122 98(3) . . ?
C124 C123 C122 119(6) . . ?
C102 C123 C122 30.6(14) . . ?
C103 C123 C107 118(2) . . ?
C124 C123 C107 140(6) . . ?
C102 C123 C107 51.0(15) . . ?
C122 C123 C107 20.7(16) . . ?
C103 C124 C104 106(10) . . ?
C103 C124 C125 87(10) . . ?
C104 C124 C125 22(2) . . ?
C103 C124 C123 52(10) . . ?
C104 C124 C123 157(9) . . ?
C125 C124 C123 137(9) . . ?
C103 C124 C102 16(5) . . ?
C104 C124 C102 108(7) . . ?
C125 C124 C102 86(6) . . ?
C123 C124 C102 50(3) . . ?
C103 C124 C105 83(10) . . ?
C104 C124 C105 27(3) . . ?
C125 C124 C105 4(3) . . ?
C123 C124 C105 132(6) . . ?
C102 C124 C105 82(4) . . ?
C105 C125 C104 150(10) . . ?
C105 C125 C124 169(7) . . ?
C104 C125 C124 41(6) . . ?
C105 C125 C126 57(4) . . ?
C104 C125 C126 153(9) . . ?
C124 C125 C126 112(5) . . ?
C105 C125 C106 47(3) . . ?
C104 C125 C106 161(8) . . ?
C124 C125 C106 122(4) . . ?
C126 C125 C106 12(2) . . ?
C105 C125 C103 151(6) . . ?
C104 C125 C103 57(6) . . ?
C124 C125 C103 18.3(19) . . ?
C126 C125 C103 96(4) . . ?
C106 C125 C103 105(3) . . ?
C106 C126 C101 93(7) . . ?
C106 C126 C105 97(8) . . ?
C101 C126 C105 153(4) . . ?
C106 C126 C128 26(5) . . ?
C101 C126 C128 103(3) . . ?
C105 C126 C128 97(4) . . ?
C106 C126 C121 106(7) . . ?
C101 C126 C121 14(2) . . ?
C105 C126 C121 143(4) . . ?
C128 C126 C121 117(3) . . ?
C106 C126 C125 129(8) . . ?
C101 C126 C125 122(4) . . ?
C105 C126 C125 36(2) . . ?
C128 C126 C125 133(5) . . ?
C121 C126 C125 109(4) . . ?
C106 C126 C102 131(8) . . ?
C101 C126 C102 43(2) . . ?
C105 C126 C102 115(3) . . ?
C128 C126 C102 147(3) . . ?
C121 C126 C102 30(2) . . ?
C125 C126 C102 80(3) . . ?
C107 C127 C122 15(3) . . ?
C108 C128 C106 146(7) . . ?
C108 C128 C126 159(7) . . ?
C106 C128 C126 13(2) . . ?
C108 C128 C105 141(5) . . ?
C106 C128 C105 41(2) . . ?
C126 C128 C105 39(2) . . ?
C108 C128 C101 130(5) . . ?
C106 C128 C101 32.4(15) . . ?
C126 C128 C101 35(2) . . ?
C105 C128 C101 73(2) . . ?
Cl1 C130 Cl2 113.0(3) . . ?

loop_
_geom_bond_atom_site_label_1
_geom_bond_atom_site_label_2
_geom_bond_distance
_geom_bond_site_symmetry_2
_geom_bond_publ_flag
Co1 C72 2.068(5) . ?
Co1 C75 2.072(5) . ?
Co1 C71 2.074(5) . ?
Co1 C73 2.081(5) . ?
Co1 C74 2.082(5) . ?
Co1 P3 2.1624(13) . ?
Co1 P1 2.1628(12) . ?
Co1 P2 2.1723(12) . ?
Co2 C81 2.083(4) . ?
Co2 C82 2.087(4) . ?
Co2 C84 2.084(4) . ?
Co2 C83 2.090(4) . ?
Co2 C85 2.093(4) . ?
Co2 P6 2.1628(12) . ?
Co2 P4 2.1671(12) . ?
Co2 P5 2.1710(11) . ?
Co3 O1 1.988(3) . ?
Co3 O2 2.009(3) . ?
Co3 O31 2.035(3) . ?
Co3 O11 2.040(3) . ?
Co3 O21 2.059(3) . ?
Co4 O2 1.998(3) . ?
Co4 O1 2.003(3) . ?
Co4 O61 2.042(3) . ?
Co4 O41 2.046(3) . ?
Co4 O51 2.053(3) . ?
Cl1 C130 1.732(6) . ?
Cl2 C130 1.741(6) . ?
P1 O11 1.492(3) . ?
P1 O12 1.600(3) . ?
P1 O13 1.607(3) . ?
P2 O21 1.493(3) . ?
P2 O23 1.595(3) . ?
P2 O22 1.602(3) . ?
P3 O31 1.501(3) . ?
P3 O33 1.600(4) . ?
P3 O32 1.604(4) . ?
P4 O41 1.488(3) . ?
P4 O43 1.603(3) . ?
P4 O42 1.602(3) . ?
P5 O51 1.491(3) . ?
P5 O53 1.594(3) . ?
P5 O52 1.599(3) . ?
P6 O61 1.501(3) . ?
P6 O62 1.597(3) . ?
P6 O63 1.606(3) . ?
O1 C91 1.325(17) . ?
O1 C111 1.401(19) . ?
O2 C121 1.39(4) . ?
O2 C101 1.31(3) . ?
O12 C12 1.442(5) . ?
O13 C13 1.442(6) . ?
O22 C22 1.443(6) . ?
O23 C23 1.431(7) . ?
O32 C32 1.439(7) . ?
O33 C33 1.408(6) . ?
O42 C42 1.433(5) . ?
O43 C43 1.439(5) . ?
O52 C52 1.445(5) . ?
O53 C53 1.448(6) . ?
O62 C62 1.440(5) . ?
O63 C63 1.414(6) . ?
C71 C75 1.394(11) . ?
C71 C72 1.419(12) . ?
C72 C73 1.368(11) . ?
C73 C74 1.349(9) . ?
C74 C75 1.377(9) . ?
C81 C82 1.406(7) . ?
C81 C85 1.418(8) . ?
C82 C83 1.400(7) . ?
C83 C84 1.416(6) . ?
C84 C85 1.402(7) . ?
C91 C111 0.57(2) . ?
C91 C116 1.08(2) . ?
C91 C96 1.404(16) . ?
C91 C92 1.406(15) . ?
C91 C118 1.95(3) . ?
C91 C112 1.99(3) . ?
C92 C112 0.86(2) . ?
C92 C111 0.97(2) . ?
C92 C93 1.383(18) . ?
C92 C113 1.47(2) . ?
C92 C97 1.541(16) . ?
C92 C116 1.70(3) . ?
C92 C114 1.98(2) . ?
C93 C114 0.66(2) . ?
C93 C113 1.18(3) . ?
C93 C94 1.18(3) . ?
C93 C115 1.64(4) . ?
C93 C112 1.94(3) . ?
C93 C116 2.01(3) . ?
C94 C115 0.57(3) . ?
C94 C114 1.23(5) . ?
C94 C95 1.52(2) . ?
C94 C116 1.83(2) . ?
C95 C115 0.96(3) . ?
C95 C96 1.392(16) . ?
C95 C116 1.350(19) . ?
C95 C118 1.70(3) . ?
C96 C118 0.69(2) . ?
C96 C116 0.83(2) . ?
C96 C98 1.480(15) . ?
C96 C111 1.92(3) . ?
C96 C115 2.04(4) . ?
C97 C112 0.72(2) . ?
C97 C117 0.781(19) . ?
C97 C113 1.83(3) . ?
C97 C111 1.96(2) . ?
C98 C118 0.86(3) . ?
C101 C121 0.45(5) . ?
C101 C126 1.24(6) . ?
C101 C106 1.36(3) . ?
C101 C102 1.41(2) . ?
C101 C122 1.93(4) . ?
C101 C128 2.09(5) . ?
C102 C122 0.79(4) . ?
C102 C121 1.03(4) . ?
C102 C103 1.41(2) . ?
C102 C123 1.44(3) . ?
C102 C107 1.501(18) . ?
C102 C126 2.02(6) . ?
C102 C124 1.87(6) . ?
C103 C124 0.48(5) . ?
C103 C123 0.99(5) . ?
C103 C104 1.31(4) . ?
C103 C125 1.54(6) . ?
C103 C122 1.95(4) . ?
C104 C124 1.10(12) . ?
C104 C125 0.63(6) . ?
C104 C105 1.49(4) . ?
C105 C125 0.90(6) . ?
C105 C106 1.44(2) . ?
C105 C126 1.28(4) . ?
C105 C128 2.03(6) . ?
C105 C124 2.38(12) . ?
C106 C126 0.51(5) . ?
C106 C128 0.99(5) . ?
C106 C108 1.48(3) . ?
C106 C125 1.90(7) . ?
C106 C121 1.75(5) . ?
C107 C127 0.72(3) . ?
C107 C122 0.72(4) . ?
C107 C121 2.09(4) . ?
C107 C123 1.91(5) . ?
C108 C128 0.55(5) . ?
C111 C116 1.41(3) . ?
C111 C112 1.43(3) . ?
C112 C113 1.41(2) . ?
C112 C117 1.47(3) . ?
C113 C114 1.33(5) . ?
C114 C115 1.78(5) . ?
C115 C116 1.57(4) . ?
C116 C118 1.49(3) . ?
C121 C122 1.49(4) . ?
C121 C126 1.53(6) . ?
C122 C127 1.39(4) . ?
C122 C123 1.54(4) . ?
C123 C124 1.22(10) . ?
C124 C125 1.49(14) . ?
C125 C126 1.54(8) . ?
C126 C128 1.43(7) . ?
